data_1559807
loop_
_publ_author_name
'Steciuk, Gwladys'
'Majzlan, Juraj'
'Pl\'a\<sil, Jakub'

_publ_section_title
;
 Hydrogen disorder in kaatialaite Fe[AsO~2~(OH)~2~]5H~2~O from J\'achymov,
 Czech Republic: determination from low-temperature 3D electron
 diffraction
;
_journal_coeditor_code CT5014SUP1
_journal_issue 1
_journal_name_full IUCrJ
_journal_page_first 116
_journal_page_last 123
_journal_paper_doi 10.1107/S2052252520015626
_journal_volume 8
_journal_year 2021
_chemical_formula_sum 'As3 Fe H16 O17'
_chemical_formula_weight 568.7
_chemical_name_common Kaatialaite
_space_group_IT_number 14
_space_group_name_Hall '-P 2yn'
_space_group_name_H-M_alt 'P 1 21/n 1'
_symmetry_cell_setting monoclinic
_symmetry_Int_Tables_number 14
_symmetry_space_group_name_Hall '-P 2yn'
_symmetry_space_group_name_H-M 'P 1 21/n 1'
_cell_angle_alpha 90
_cell_angle_beta 91.728
_cell_angle_gamma 90
_cell_formula_units_Z 4
_cell_length_a 15.4357
_cell_length_b 20.01
_cell_length_c 4.7994
_cell_measurement_temperature 100
_cell_volume 1481.709
_computing_cell_refinement PETS2.0
_computing_data_collection 'in-house software'
_computing_data_reduction PETS2.0
_computing_molecular_graphics 'VESTA 3'
_computing_structure_refinement Jana2006
_computing_structure_solution superflip
_diffrn_ambient_temperature 100
_diffrn_detector 'SIS Veleta'
_diffrn_measured_fraction_theta_full 0.58
_diffrn_measured_fraction_theta_max 0.58
_diffrn_measurement_device_type 'Transmission Electron Microscope'
_diffrn_radiation_probe electron
_diffrn_radiation_type electron
_diffrn_radiation_wavelength 0.0251
_diffrn_reflns_av_unetI/netI 0.4947
_diffrn_reflns_limit_h_max 21
_diffrn_reflns_limit_h_min -21
_diffrn_reflns_limit_k_max 20
_diffrn_reflns_limit_k_min -20
_diffrn_reflns_limit_l_max 6
_diffrn_reflns_limit_l_min -6
_diffrn_reflns_number 48759
_diffrn_reflns_theta_full 0.98
_diffrn_reflns_theta_max 0.98
_diffrn_reflns_theta_min 0.06
_exptl_absorpt_coefficient_mu 0
_exptl_crystal_density_diffrn 2.5495
_exptl_crystal_description 'four needle shaped crystals'
_exptl_crystal_F_000 1108
_refine_diff_density_max 0.22
_refine_diff_density_min -0.50
_refine_ls_extinction_method none
_refine_ls_goodness_of_fit_gt 0.00
_refine_ls_goodness_of_fit_ref 1.27
_refine_ls_hydrogen_treatment refall
_refine_ls_number_constraints 22
_refine_ls_number_parameters 509
_refine_ls_number_reflns 11615
_refine_ls_number_restraints 52
_refine_ls_R_factor_all 0.4453
_refine_ls_R_factor_gt 0.1082
_refine_ls_shift/su_max 0.0372
_refine_ls_shift/su_mean 0.0022
_refine_ls_structure_factor_coef F
_refine_ls_weighting_details w=1/(\s^2^(F)+0.0001F^2^)
_refine_ls_weighting_scheme sigma
_refine_ls_wR_factor_gt 0.1007
_refine_ls_wR_factor_ref 0.1272
_reflns_number_gt 1796
_reflns_number_total 11615
_reflns_threshold_expression I>3\s(I)
_cod_data_source_file ct5014.cif
_cod_data_source_block I
_cod_depositor_comments 'Adding full bibliography for 1559807.cif.'
_cod_original_sg_symbol_Hall '-P 2yabc'
_cod_original_formula_sum 'As3 Fe1 H16 O17'
_cod_database_code 1559807

loop_
_space_group_symop_id
_space_group_symop_operation_xyz
1 x,y,z
2 -x+1/2,y+1/2,-z+1/2
3 -x,-y,-z
4 x+1/2,-y+1/2,z+1/2

loop_
_atom_site_label
_atom_site_type_symbol
_atom_site_fract_x
_atom_site_fract_y
_atom_site_fract_z
_atom_site_adp_type
_atom_site_U_iso_or_equiv
_atom_site_site_symmetry_multiplicity
_atom_site_occupancy
_atom_site_calc_flag
_atom_site_refinement_flags
_atom_site_disorder_assembly
_atom_site_disorder_group
As1 As 0.19667(7) 0.08330(8) 0.1282(2) Uiso 0.0121(3) 4 1 d . . .
As2 As 0.22229(7) 0.28286(8) 0.1154(2) Uiso 0.0103(3) 4 1 d . . .
As3 As 0.42806(7) 0.16204(8) 0.1411(2) Uiso 0.0127(3) 4 1 d . . .
Fe1 Fe 0.28056(7) 0.17728(9) 0.6325(2) Uiso 0.0072(3) 4 1 d . . .
O1 O 0.18162(18) 0.1392(2) 0.3758(6) Uiso 0.0218(9) 4 1 d . . .
O2 O 0.2682(2) 0.0941(2) -0.1187(6) Uiso 0.0203(9) 4 1 d . . .
O3 O 0.0937(2) 0.0687(2) -0.0095(7) Uiso 0.0304(11) 4 1 d . . .
O4 O 0.22467(19) 0.0046(2) 0.2706(6) Uiso 0.0201(10) 4 1 d . . .
O5 O 0.1974(2) 0.2272(3) -0.1229(6) Uiso 0.0258(10) 4 1 d . . .
O6 O 0.1247(2) 0.3134(2) 0.2395(6) Uiso 0.0314(10) 4 1 d . . .
O7 O 0.28702(19) 0.2637(2) 0.3902(6) Uiso 0.0208(9) 4 1 d . . .
O8 O 0.2721(2) 0.3499(3) -0.0098(7) Uiso 0.0399(12) 4 1 d . . .
O9 O 0.3661(2) 0.1287(2) 0.3878(6) Uiso 0.0219(9) 4 1 d . . .
O10 O 0.4848(2) 0.0954(3) 0.0130(8) Uiso 0.0438(13) 4 1 d . . .
O11 O 0.37989(18) 0.2074(2) -0.1103(6) Uiso 0.0178(9) 4 1 d . . .
O12 O 0.5051(2) 0.2118(2) 0.3087(6) Uiso 0.0297(10) 4 1 d . . .
O13 O 0.51566(19) 0.3215(2) 0.0500(5) Uiso 0.0391(12) 4 1 d . . .
O14 O 0.9241(2) 0.4860(2) 0.1268(7) Uiso 0.0326(11) 4 1 d . . .
O15 O 0.9193(3) 0.0246(2) 0.3880(6) Uiso 0.0429(12) 4 1 d . . .
O16 O 0.6806(2) 0.0784(3) 0.0903(7) Uiso 0.0420(12) 4 1 d . . .
O17 O 0.9232(2) 0.1404(2) 0.0636(5) Uiso 0.0402(12) 4 1 d . . .
H1o17 H 0.9642(8) 0.1427(9) -0.088(2) Uiso 0.0483 4 1 d . . .
H1o12 H 0.5091(11) 0.2542(5) 0.207(4) Uiso 0.0357 4 1 d . . .
H1o13 H 0.4754(6) 0.3315(12) -0.107(2) Uiso 0.047 4 1 d . . .
H2o17 H 0.8724(8) 0.1681(8) 0.017(3) Uiso 0.0483 4 1 d . . .
H1o15 H 0.9207(11) 0.0667(5) 0.283(3) Uiso 0.0514 4 1 d . . .
H1o8 H 0.2378(11) 0.3758(11) -0.147(3) Uiso 0.0479 4 1 d . . .
H1o6 H 0.0808(8) 0.3096(11) 0.089(2) Uiso 0.0377 4 1 d . . .
H2o13 H 0.5745(4) 0.3345(12) 0.001(3) Uiso 0.047 4 1 d . . .
H1o14 H 0.8938(11) 0.4520(4) 0.013(3) Uiso 0.0391 4 1 d . . .
H1o16 H 0.6428(8) 0.1064(7) 0.971(3) Uiso 0.0504 4 1 d . . .
H1o3b H 0.0434(13) 0.0937(19) 0.055(5) Uiso 0.0365 4 0.5 d . . .
H2o14b H 0.6183(11) 0.0169(12) 0.297(6) Uiso 0.0391 4 0.5 d . . .
H1o4b H 0.8258(14) 0.0121(13) 0.631(5) Uiso 0.0241 4 0.5 d . . .
H2o16b H 0.2750(8) 0.9425(9) 0.023(3) Uiso 0.0504 4 0.5 d . . .
H2o15b H 0.086(3) 0.0130(6) -0.258(3) Uiso 0.0514 4 0.5 d . . .
H1o10b H 0.4470(14) 0.066(2) 0.901(6) Uiso 0.0526 4 0.5 d . . .
H1o3a H 0.093(2) 0.0317(12) -0.144(6) Uiso 0.0365 4 0.5 d . . .
H2o14a H 0.9426(16) 0.4664(6) 0.3061(19) Uiso 0.0391 4 0.5 d . . .
H1o4a H 0.261(2) 0.9698(11) 0.189(3) Uiso 0.0241 4 0.5 d . . .
H2o16a H 0.6450(8) 0.0514(9) 0.213(3) Uiso 0.0504 4 0.5 d . . .
H2o15a H 0.8685(14) 0.0242(9) 0.506(6) Uiso 0.0514 4 0.5 d . . .
H1o10a H 0.534(2) 0.124(2) 0.965(4) Uiso 0.0526 4 0.5 d . . .

loop_
_atom_site_aniso_label
_atom_site_aniso_type_symbol
_atom_site_aniso_U_11
_atom_site_aniso_U_22
_atom_site_aniso_U_33
_atom_site_aniso_U_12
_atom_site_aniso_U_13
_atom_site_aniso_U_23
? ? ? ? ? ? ? ?

loop_
_atom_type_symbol
_atom_type_scat_source
As International_Tables_Vol_C
Fe International_Tables_Vol_C
H International_Tables_Vol_C
O International_Tables_Vol_C

loop_
_exptl_crystal_face_index_h
_exptl_crystal_face_index_k
_exptl_crystal_face_index_l
_exptl_crystal_face_perp_dist
? ? ? ?

loop_
_geom_angle_atom_site_label_1
_geom_angle_atom_site_label_2
_geom_angle_atom_site_label_3
_geom_angle_site_symmetry_1
_geom_angle_site_symmetry_2
_geom_angle_site_symmetry_3
_geom_angle
_geom_angle_publ_flag
H1o3b O3 H1o3a . . . 126(3) ?
H1o4b O4 H1o4a 3_656 . 1_545 115(2) ?
H1o10b O10 H1o10a 1_554 . 1_554 132(2) ?
H1o13 O13 H2o13 . . . 109.5(11) ?
H1o14 O14 H2o14b . . 2_655 109.5(15) ?
H1o14 O14 H2o14a . . . 109.5(11) ?
H2o14b O14 H2o14a 2_655 . . 95.9(19) ?
H1o15 O15 H2o15b . . 3_655 109.5(12) ?
H1o15 O15 H2o15a . . . 109.5(15) ?
H2o15b O15 H2o15a 3_655 . . 108(3) ?
H1o16 O16 H2o16b 1_554 . 3_665 109.5(13) ?
H1o16 O16 H2o16a 1_554 . . 109.5(12) ?
H2o16b O16 H2o16a 3_665 . . 120.7(15) ?
H1o17 O17 H2o17 . . . 109.5(12) ?

loop_
_geom_bond_atom_site_label_1
_geom_bond_atom_site_label_2
_geom_bond_site_symmetry_1
_geom_bond_site_symmetry_2
_geom_bond_distance
_geom_bond_publ_flag
As1 O1 . . 1.653(4) ?
As1 O2 . . 1.658(3) ?
As1 O3 . . 1.728(4) ?
As1 O4 . . 1.766(5) ?
As1 H1o3b . . 2.39(2) ?
As1 H1o4b . 3_656 2.26(3) ?
As1 H2o15b . . 2.85(3) ?
As1 H1o3a . . 2.28(3) ?
As1 H1o4a . 1_545 2.49(2) ?
As1 H2o15a . 3_656 2.97(2) ?
As2 O5 . . 1.634(4) ?
As2 O6 . . 1.746(4) ?
As2 O7 . . 1.675(3) ?
As2 O8 . . 1.666(5) ?
As2 H1o8 . . 2.26(2) ?
As2 H1o6 . . 2.249(14) ?
As3 O9 . . 1.683(3) ?
As3 O10 . . 1.719(5) ?
As3 O11 . . 1.666(4) ?
As3 O12 . . 1.730(4) ?
As3 H1o12 . . 2.246(13) ?
As3 H1o14 . 4_455 2.954(11) ?
As3 H1o10b . 1_554 2.27(4) ?
As3 H1o10a . 1_554 2.01(3) ?
Fe1 O1 . . 2.078(3) ?
Fe1 O2 . 1_556 2.060(4) ?
Fe1 O5 . 1_556 2.028(4) ?
Fe1 O7 . . 2.088(4) ?
Fe1 O9 . . 2.040(4) ?
Fe1 O11 . 1_556 2.030(3) ?
O1 O2 . . 2.902(4) ?
O1 O2 . 1_556 2.879(4) ?
O1 O3 . . 2.665(5) ?
O1 O4 . . 2.823(6) ?
O1 O5 . . 2.987(5) ?
O1 O5 . 1_556 2.986(5) ?
O1 O7 . . 2.976(6) ?
O1 O9 . . 2.854(4) ?
O1 O13 . 4_455 2.830(4) ?
O1 H2o13 . 4_455 1.853(11) ?
O1 H1o3b . . 2.75(2) ?
O2 O3 . . 2.806(5) ?
O2 O4 . . 2.689(5) ?
O2 O5 . . 2.877(7) ?
O2 O9 . 1_554 2.930(4) ?
O2 O9 . . 2.907(4) ?
O2 O11 . . 2.847(6) ?
O2 H1o14 . 4_454 2.818(15) ?
O2 H2o14b . 3_655 2.97(2) ?
O2 H1o10b . 1_554 2.82(2) ?
O2 H1o3a . . 2.98(3) ?
O2 H2o14a . 4_454 2.98(2) ?
O2 H1o4a . 1_545 2.90(2) ?
O3 O4 . . 2.716(5) ?
O3 O15 . 3_655 2.609(5) ?
O3 H1o17 . 1_455 2.507(15) ?
O3 H1o3b . . 0.98(3) ?
O3 H1o4b . 3_656 2.70(3) ?
O3 H2o15b . . 1.633(14) ?
O3 H1o3a . . 0.98(3) ?
O4 O15 . 3_656 2.861(5) ?
O4 O16 . 3_655 2.837(5) ?
O4 H1o14 . 4_455 2.956(15) ?
O4 H1o4b . 3_656 0.98(2) ?
O4 H2o16b . 1_545 1.902(17) ?
O4 H1o3a . . 2.86(3) ?
O4 H1o4a . 1_545 0.98(3) ?
O4 H2o15a . 3_656 1.91(2) ?
O5 O6 . . 2.716(6) ?
O5 O7 . 1_554 2.847(4) ?
O5 O7 . . 2.882(4) ?
O5 O8 . . 2.759(7) ?
O5 O11 . . 2.843(4) ?
O5 H1o6 . . 2.665(17) ?
O5 H2o13 . 4_454 2.858(14) ?
O6 O7 . . 2.771(5) ?
O6 O8 . . 2.702(5) ?
O6 O12 . 4_454 2.777(4) ?
O6 O16 . 4_455 2.859(6) ?
O6 H1o8 . . 2.872(18) ?
O6 H1o6 . . 0.981(13) ?
O6 H1o16 . 4_454 1.966(15) ?
O6 H1o10a . 4_454 2.19(3) ?
O7 O8 . . 2.586(6) ?
O7 O9 . . 2.965(6) ?
O7 O11 . 1_556 2.978(4) ?
O7 O17 . 4_455 2.948(5) ?
O7 H2o17 . 4_455 1.980(15) ?
O8 O16 . 4_454 2.751(6) ?
O8 H2o17 . 4_454 2.810(13) ?
O8 H2o17 . 4_455 2.948(13) ?
O8 H1o8 . . 0.982(18) ?
O8 H1o4b . 4_454 2.96(3) ?
O8 H1o4a . 2_545 2.90(2) ?
O8 H2o15a . 4_454 2.927(19) ?
O9 O10 . . 2.690(5) ?
O9 O11 . . 2.876(5) ?
O9 O11 . 1_556 2.880(5) ?
O9 O12 . . 2.750(5) ?
O9 O14 . 4_455 2.705(6) ?
O9 H1o14 . 4_455 1.770(10) ?
O9 H1o10b . 1_554 2.96(3) ?
O9 H2o14a . 4_455 2.984(14) ?
O10 O11 . . 2.817(7) ?
O10 O12 . . 2.740(7) ?
O10 O14 . 4_454 2.619(6) ?
O10 H1o14 . 4_454 2.903(14) ?
O10 H1o14 . 4_455 2.972(14) ?
O10 H1o16 . 1_554 2.464(12) ?
O10 H2o14b . . 2.90(2) ?
O10 H1o10b . 1_554 0.98(3) ?
O10 H2o14a . 2_645 2.934(15) ?
O10 H2o14a . 4_454 1.703(14) ?
O10 H2o16a . . 2.770(14) ?
O10 H1o10a . 1_554 0.98(4) ?
O11 O12 . . 2.748(4) ?
O11 H1o12 . . 2.644(17) ?
O11 H1o13 . . 2.89(2) ?
O11 H1o10a . 1_554 2.92(4) ?
O12 O13 . . 2.530(6) ?
O12 H1o12 . . 0.984(13) ?
O12 H1o6 . 4_555 1.805(13) ?
O12 H1o10a . 1_554 2.46(3) ?
O13 O17 . 4_454 2.805(4) ?
O13 O17 . 4_455 2.985(4) ?
O13 H1o17 . 4_455 2.060(13) ?
O13 H1o12 . . 1.546(13) ?
O13 H1o13 . . 0.981(11) ?
O13 H1o15 . 4_454 2.948(13) ?
O13 H2o13 . . 0.980(10) ?
O13 H1o3b . 4_554 2.96(3) ?
O13 H1o3b . 4_555 2.98(3) ?
O14 O14 . 3_765 2.731(5) ?
O14 O16 . 2_655 2.830(6) ?
O14 H1o14 . . 0.982(12) ?
O14 H2o14b . 2_655 0.98(2) ?
O14 H1o10b . 4_554 1.70(3) ?
O14 H2o14a . . 0.981(12) ?
O14 H2o16a . 2_655 1.868(16) ?
O15 O15 . 3_756 2.858(5) ?
O15 O17 . . 2.792(5) ?
O15 H1o15 . . 0.981(12) ?
O15 H1o3b . 1_655 2.88(3) ?
O15 H1o4b . . 1.90(2) ?
O15 H2o15b . 3_655 0.981(14) ?
O15 H1o3a . 3_655 1.63(3) ?
O15 H2o15a . . 0.98(2) ?
O16 H1o8 . 4_555 1.771(18) ?
O16 H1o16 . 1_554 0.981(14) ?
O16 H2o14b . . 1.87(2) ?
O16 H2o16b . 3_665 0.981(15) ?
O16 H2o14a . 2_645 2.991(19) ?
O16 H1o4a . 3_665 1.90(2) ?
O16 H2o16a . . 0.981(16) ?
O16 H1o10a . 1_554 2.50(3) ?
O17 H1o17 . . 0.981(12) ?
O17 H1o13 . 4_555 1.843(13) ?
O17 H2o17 . . 0.981(14) ?
O17 H1o15 . . 1.812(12) ?
O17 H1o3b . 1_655 2.08(3) ?
H1o17 H1o12 . 4_554 2.40(2) ?
H1o17 H1o13 . 4_554 2.551(17) ?
H1o17 H1o13 . 4_555 2.370(17) ?
H1o17 H2o17 . . 1.602(18) ?
H1o17 H1o15 . . 2.45(2) ?
H1o17 H2o13 . 4_554 2.681(16) ?
H1o17 H1o3b . 1_655 1.70(3) ?
H1o17 H1o3a . 1_655 2.99(3) ?
H1o12 H1o13 . . 2.21(2) ?
H1o12 H1o6 . 4_555 2.47(2) ?
H1o12 H2o13 . . 2.15(2) ?
H1o12 H1o10a . 1_554 2.88(4) ?
H1o13 H2o17 . 4_454 2.370(16) ?
H1o13 H1o15 . 4_454 2.26(2) ?
H1o13 H2o13 . . 1.602(12) ?
H1o13 H1o3b . 4_554 2.47(3) ?
H2o17 H1o15 . . 2.499(19) ?
H2o17 H1o8 . 4_555 2.81(2) ?
H1o15 H1o3b . 1_655 2.28(3) ?
H1o15 H1o4b . . 2.51(3) ?
H1o15 H2o15b . 3_655 1.602(16) ?
H1o15 H1o3a . 3_655 2.09(3) ?
H1o15 H2o15a . . 1.60(3) ?
H1o8 H1o16 . 4_453 2.34(2) ?
H1o8 H2o14b . 4_454 2.84(3) ?
H1o8 H1o4b . 4_454 2.93(3) ?
H1o8 H2o16b . 2_544 2.25(2) ?
H1o8 H1o4a . 2_545 2.89(3) ?
H1o8 H2o16a . 4_454 2.14(2) ?
H1o8 H2o15a . 4_454 2.92(3) ?
H1o6 H1o16 . 4_454 2.65(2) ?
H1o6 H1o10a . 4_454 2.38(3) ?
H2o13 H1o3b . 4_554 2.61(3) ?
H1o14 H2o14b . 2_655 1.60(3) ?
H1o14 H1o10b . 4_554 2.04(3) ?
H1o14 H2o14a . . 1.603(19) ?
H1o14 H1o4a . 4_564 2.98(3) ?
H1o14 H2o16a . 2_655 2.47(2) ?
H1o16 H2o14b . 1_556 2.42(3) ?
H1o16 H2o16b . 3_666 1.602(19) ?
H1o16 H1o4a . 3_666 2.28(3) ?
H1o16 H2o16a . 1_556 1.60(2) ?
H1o16 H1o10a . . 1.72(3) ?
H1o3b H2o15b . . 2.31(4) ?
H1o3b H1o3a . . 1.75(4) ?
H2o14b H2o16b . 3_665 2.42(3) ?
H2o14b H1o10b . 3_656 2.14(4) ?
H2o14b H2o14a . 2_645 1.46(3) ?
H2o14b H2o16a . . 0.90(3) ?
H2o14b H1o10a . 1_554 2.95(4) ?
H1o4b H2o16b . 3_666 2.48(3) ?
H1o4b H2o15b . 3_655 2.34(4) ?
H1o4b H1o3a . 3_655 2.83(4) ?
H1o4b H1o3a . 3_656 2.87(4) ?
H1o4b H1o4a . 3_666 1.65(4) ?
H1o4b H2o15a . . 0.94(3) ?
H2o16b H1o4a . . 1.00(2) ?
H2o16b H2o16a . 3_665 1.70(2) ?
H2o15b H1o3a . . 0.67(3) ?
H2o15b H2o15a . 3_655 1.58(4) ?
H1o10b H2o14a . 2_646 2.95(4) ?
H1o10b H2o14a . 4_455 0.79(4) ?
H1o10b H2o16a . 3_656 2.79(4) ?
H1o10b H1o10a . . 1.80(5) ?
H1o3a H2o15a . 3_655 2.17(4) ?
H2o14a H2o14a . 3_766 2.86(2) ?
H2o14a H2o16a . 2_655 2.17(2) ?
H2o14a H1o10a . 4_554 2.40(4) ?
H1o4a H2o16a . 3_665 2.49(3) ?
H1o4a H2o15a . 3_666 2.51(4) ?
H2o16a H1o10a . 1_554 2.52(4) ?

loop_
_geom_hbond_atom_site_label_D
_geom_hbond_atom_site_label_H
_geom_hbond_atom_site_label_A
_geom_hbond_site_symmetry_D
_geom_hbond_site_symmetry_H
_geom_hbond_site_symmetry_A
_geom_hbond_distance_DH
_geom_hbond_distance_HA
_geom_hbond_distance_DA
_geom_hbond_angle_DHA
_geom_hbond_publ_flag
O17 H1o17 O13 . . 4_554 0.981(12) 2.060(13) 2.985(4) 156.5(13) ?
O12 H1o12 O13 . . . 0.984(13) 1.546(13) 2.530(6) 179.2(15) ?
O13 H1o13 O17 . . 4_454 0.981(11) 1.843(13) 2.805(4) 166.1(12) ?
O17 H2o17 O7 . . 4_554 0.981(14) 1.980(15) 2.948(5) 168.5(13) ?
O15 H1o15 O17 . . . 0.981(12) 1.812(12) 2.792(5) 175.4(12) ?
O8 H1o8 O16 . . 4_454 0.982(18) 1.771(18) 2.751(6) 176.8(16) ?
O6 H1o6 O12 . . 4_454 0.981(13) 1.805(13) 2.777(4) 171(2) ?
O13 H2o13 O1 . . 4_554 0.980(10) 1.853(11) 2.830(4) 174.6(11) ?
O14 H1o14 O9 . . 4_554 0.982(12) 1.770(10) 2.705(6) 157.9(12) ?
O16 H1o16 O6 1_556 . 4_555 0.981(14) 1.966(15) 2.859(6) 150.2(11) ?
O16 H1o16 O10 1_556 . 1_556 0.981(14) 2.464(12) 3.053(5) 118.2(10) ?
O3 H1o3b O17 . . 1_455 0.98(3) 2.08(3) 3.027(5) 162.0(19) ?
O14 H2o14b O16 2_645 . . 0.98(2) 1.87(2) 2.830(6) 168(2) ?
O4 H1o4b O15 3_656 . . 0.98(2) 1.90(2) 2.861(5) 166(2) ?
O16 H2o16b O4 3_665 . 1_565 0.981(15) 1.902(17) 2.837(5) 158.6(13) ?
O15 H2o15b O3 3_655 . . 0.981(14) 1.633(14) 2.609(5) 172.7(14) ?
O10 H1o10b O14 1_556 . 4_455 0.98(3) 1.70(3) 2.619(6) 154(2) ?
O3 H1o3a O15 . . 3_655 0.98(3) 1.63(3) 2.609(5) 172(3) ?
O14 H2o14a O10 . . 4_555 0.981(12) 1.703(14) 2.619(6) 153.9(11) ?
O4 H1o4a O16 1_565 . 3_665 0.98(3) 1.90(2) 2.837(5) 158.3(16) ?
O16 H2o16a O14 . . 2_645 0.981(16) 1.868(16) 2.830(6) 166.0(15) ?
O15 H2o15a O4 . . 3_656 0.98(2) 1.91(2) 2.861(5) 163.0(16) ?
O10 H1o10a O6 1_556 . 4_555 0.98(4) 2.19(3) 3.145(6) 163.4(19) ?
O10 H1o10a O16 1_556 . 1_556 0.98(4) 2.50(3) 3.053(5) 116(3) ?

loop_
_restr_angle_atom_site_label_1
_restr_angle_site_symmetry_1
_restr_angle_atom_site_label_2
_restr_angle_site_symmetry_2
_restr_angle_atom_site_label_3
_restr_angle_site_symmetry_3
_restr_angle_target
_restr_angle_target_weight_param
H1o17 . O17 . H2o17 . 109.47 0.01
H1o13 . O13 . H2o13 . 109.47 0.01
H2o16b 3_665 O16 . H1o16 1_554 109.47 0.01
H1o14 . O14 . H2o14b 2_655 109.47 0.01
H1o15 . O15 . H2o15b 3_655 109.47 0.01
H2o16a . O16 . H1o16 1_554 109.47 0.01
H1o14 . O14 . H2o14a . 109.47 0.01
H1o15 . O15 . H2o15a . 109.47 0.01

loop_
_restr_distance_atom_site_label_1
_restr_distance_site_symmetry_1
_restr_distance_atom_site_label_2
_restr_distance_site_symmetry_2
_restr_distance_target
_restr_distance_target_weight_param
O6 . H1o6 . 0.98 0.001
O8 . H1o8 . 0.98 0.001
O12 . H1o12 . 0.98 0.001
O17 . H1o17 . 0.98 0.001
O17 . H2o17 . 0.98 0.001
O15 . H1o15 . 0.98 0.001
O14 . H1o14 . 0.98 0.001
O13 . H1o13 . 0.98 0.001
O13 . H2o13 . 0.98 0.001
O12 . H1o6 4_555 1.8 0.003
O17 . H1o15 . 1.8 0.003
O16 . H1o8 4_555 1.75 0.003
O9 . H1o14 4_455 1.75 0.003
O17 . H1o13 4_555 1.83 0.003
O1 . H2o13 4_455 1.85 0.003
O13 . H1o12 . 1.51 0.003
O13 . H1o17 4_455 2.05 0.003
O7 . H2o17 4_455 1.97 0.003
O3 . H1o3b . 0.98 0.001
O4 . H1o4b 3_656 0.98 0.001
O10 . H1o10b 1_554 0.98 0.001
O15 . H2o15b 3_655 0.98 0.001
O16 . H1o16 1_554 0.98 0.001
O16 . H2o16b 3_665 0.98 0.001
O14 . H2o14b 2_655 0.98 0.001
O4 . H2o16b 1_545 1.9 0.003
O15 . H1o4b . 1.9 0.003
O6 . H1o16 4_454 1.95 0.005
O14 . H1o10b 4_554 1.7 0.003
O3 . H2o15b . 1.63 0.003
O16 . H2o14b . 1.86 0.003
O17 . H1o3b 1_655 2.07 0.003
O3 . H1o3a . 0.98 0.001
O4 . H1o4a 1_545 0.98 0.001
O10 . H1o10a 1_554 0.98 0.001
O15 . H2o15a . 0.98 0.001
O16 . H2o16a . 0.98 0.001
O14 . H2o14a . 0.98 0.001
O16 . H1o4a 3_665 1.9 0.003
O4 . H2o15a 3_656 1.9 0.003
O10 . H2o14a 4_454 1.7 0.003
O15 . H1o3a 3_655 1.63 0.003
O14 . H2o16a 2_655 1.86 0.003
O6 . H1o10a 4_454 2.18 0.003
